data_2013456
loop_
_publ_author_name
'Howie, R. Alan'
'Jabbar, Abdul'
'Lewis, John R.'
'Nizami, Shaikh S.'
'Ritchie, Craig F.'

_publ_section_title
;
 2-(2,1-Benzoxazol-3-yl)-3,5-dimethoxyphenol and
 3-phenyl-2,1-benzoxazole
;
_journal_issue 9
_journal_name_full 'Acta Crystallographica Section C'
_journal_page_first o516
_journal_page_last o519
_journal_paper_doi 10.1107/S0108270103015713
_journal_volume 59
_journal_year 2003
_chemical_formula_iupac 'C13 H9 N O'
_chemical_formula_moiety 'C13 H9 N O'
_chemical_formula_sum 'C13 H9 N O'
_chemical_formula_weight 195.21
_chemical_name_common 3-phenylanthranil
_chemical_name_systematic
;
3-Phenyl-2,1-benzoxazole
;
_space_group_IT_number 15
_symmetry_cell_setting monoclinic
_symmetry_space_group_name_Hall '-I 2yc'
_symmetry_space_group_name_H-M 'I 1 2/c 1'
_atom_sites_solution_hydrogens geom
_atom_sites_solution_primary direct
_atom_sites_solution_secondary difmap
_audit_creation_method SHELXL-97
_cell_angle_alpha 90.00
_cell_angle_beta 102.11(8)
_cell_angle_gamma 90.00
_cell_formula_units_Z 16
_cell_length_a 12.027(13)
_cell_length_b 10.706(14)
_cell_length_c 31.76(3)
_cell_measurement_reflns_used 14
_cell_measurement_temperature 298(2)
_cell_measurement_theta_max 11.6
_cell_measurement_theta_min 7.7
_cell_volume 3998(8)
_computing_cell_refinement 'Nicolet P3 Software'
_computing_data_collection 'Nicolet P3 Software (Nicolet, 1980)'
_computing_data_reduction 'RDNIC (Howie, 1980)'
_computing_molecular_graphics 'ORTEP-3 for Windows (Farrugia, 1997)'
_computing_publication_material SHELXL97
_computing_structure_refinement 'SHELXL97 (Sheldrick, 1997)'
_computing_structure_solution 'SHELXS97 (Sheldrick, 1997)'
_diffrn_ambient_temperature 298(2)
_diffrn_measured_fraction_theta_full 1.00
_diffrn_measured_fraction_theta_max 1.00
_diffrn_measurement_device_type 'Nicolet P3'
_diffrn_measurement_method \q-2\q
_diffrn_radiation_monochromator graphite
_diffrn_radiation_source 'normal-focus sealed tube'
_diffrn_radiation_type MoK\a
_diffrn_radiation_wavelength 0.71073
_diffrn_reflns_av_R_equivalents 0.0411
_diffrn_reflns_av_sigmaI/netI 0.0614
_diffrn_reflns_limit_h_max 14
_diffrn_reflns_limit_h_min 0
_diffrn_reflns_limit_k_max 12
_diffrn_reflns_limit_k_min 0
_diffrn_reflns_limit_l_max 36
_diffrn_reflns_limit_l_min -37
_diffrn_reflns_number 3726
_diffrn_reflns_theta_full 25.06
_diffrn_reflns_theta_max 25.06
_diffrn_reflns_theta_min 1.31
_diffrn_standards_decay_% 0
_diffrn_standards_interval_count 50
_diffrn_standards_number 2
_exptl_absorpt_coefficient_mu 0.083
_exptl_absorpt_correction_type none
_exptl_crystal_colour 'pale brown'
_exptl_crystal_density_diffrn 1.297
_exptl_crystal_density_method 'not measured'
_exptl_crystal_description block
_exptl_crystal_F_000 1632
_exptl_crystal_size_max 0.70
_exptl_crystal_size_mid 0.50
_exptl_crystal_size_min 0.50
_refine_diff_density_max 0.104
_refine_diff_density_min -0.123
_refine_ls_extinction_method none
_refine_ls_goodness_of_fit_ref 1.021
_refine_ls_hydrogen_treatment constr
_refine_ls_matrix_type full
_refine_ls_number_parameters 348
_refine_ls_number_reflns 3551
_refine_ls_number_restraints 40
_refine_ls_restrained_S_all 1.016
_refine_ls_R_factor_all 0.1526
_refine_ls_R_factor_gt 0.0535
_refine_ls_shift/su_max 0.001
_refine_ls_shift/su_mean 0.000
_refine_ls_structure_factor_coef Fsqd
_refine_ls_weighting_details 'calc w=1/[\s^2^(Fo^2^)+(0.0333P)^2^+0.6711P] where P=(Fo^2^+2Fc^2^)/3'
_refine_ls_weighting_scheme calc
_refine_ls_wR_factor_gt 0.0909
_refine_ls_wR_factor_ref 0.1234
_reflns_number_gt 1555
_reflns_number_total 3551
_reflns_threshold_expression I>2\s(I)
_cod_data_source_file gd1263.cif
_cod_data_source_block II
_cod_original_sg_symbol_H-M 'I 2/c'
_cod_database_code 2013456
_cod_database_fobs_code 2013456

loop_
_symmetry_equiv_pos_as_xyz
'x, y, z'
'x, -y, z+1/2'
'x+1/2, y+1/2, z+1/2'
'x+1/2, -y+1/2, z+1'
'-x, -y, -z'
'-x, y, -z-1/2'
'-x+1/2, -y+1/2, -z+1/2'
'-x+1/2, y+1/2, -z'

loop_
_atom_site_label
_atom_site_fract_x
_atom_site_fract_y
_atom_site_fract_z
_atom_site_U_iso_or_equiv
_atom_site_adp_type
_atom_site_calc_flag
_atom_site_refinement_flags
_atom_site_occupancy
_atom_site_disorder_assembly
_atom_site_disorder_group
_atom_site_type_symbol
C1A 0.8157(3) 0.2153(3) 0.57481(10) 0.0796(9) Uani d D 1 . . C
C2A 0.9203(3) 0.2458(4) 0.60310(10) 0.0973(11) Uani d D 1 . . C
H2A 0.9618 0.1858 0.6210 0.117 Uiso calc R 1 . . H
C3A 0.9569(3) 0.3643(4) 0.60306(11) 0.1095(13) Uani d D 1 . . C
H3A 1.0252 0.3863 0.6212 0.131 Uiso calc R 1 . . H
C4A 0.8942(3) 0.4571(4) 0.57600(11) 0.1095(12) Uani d D 1 . . C
H4A 0.9220 0.5384 0.5773 0.131 Uiso calc R 1 . . H
C5A 0.7947(3) 0.4303(3) 0.54827(9) 0.0886(10) Uani d D 1 . . C
H5A 0.7548 0.4917 0.5306 0.106 Uiso calc R 1 . . H
C6A 0.7539(3) 0.3063(3) 0.54710(9) 0.0682(8) Uani d D 1 . . C
C7A 0.6611(3) 0.2435(3) 0.52470(9) 0.0695(8) Uani d D 1 . . C
C8A 0.5628(3) 0.2735(3) 0.49107(9) 0.0687(8) Uani d D 1 . . C
C9A 0.5582(3) 0.3836(3) 0.46832(9) 0.0852(9) Uani d D 1 . . C
H9A 0.6181 0.4401 0.4748 0.102 Uiso calc R 1 . . H
C10A 0.4648(3) 0.4108(3) 0.43588(10) 0.1003(11) Uani d D 1 . . C
H10A 0.4623 0.4857 0.4209 0.120 Uiso calc R 1 . . H
C11A 0.3766(3) 0.3290(4) 0.42578(11) 0.1011(11) Uani d D 1 . . C
H11A 0.3146 0.3476 0.4038 0.121 Uiso calc R 1 . . H
C12A 0.3794(3) 0.2190(4) 0.44813(12) 0.1037(11) Uani d D 1 . . C
H12A 0.3192 0.1630 0.4414 0.124 Uiso calc R 1 . . H
C13A 0.4719(3) 0.1916(3) 0.48065(11) 0.0945(10) Uani d D 1 . . C
H13A 0.4731 0.1171 0.4958 0.113 Uiso calc R 1 . . H
N1A 0.7671(3) 0.1048(3) 0.57071(9) 0.1077(10) Uani d D 1 . . N
O1A 0.66755(19) 0.1233(2) 0.53857(7) 0.0978(7) Uani d D 1 . . O
C1B 0.1341(3) 0.2688(3) 0.70768(9) 0.0698(8) Uani d . 1 . . C
H1B 0.1314 0.3514 0.7165 0.084 Uiso calc PR 0.50 A 1 H
C2B 0.2049(3) 0.2359(4) 0.68008(10) 0.0866(10) Uani d . 1 . . C
H2B 0.2506 0.2954 0.6707 0.104 Uiso calc R 1 . . H
C3B 0.2060(3) 0.1158(4) 0.66708(10) 0.0932(11) Uani d . 1 . . C
H3B 0.2538 0.0928 0.6489 0.112 Uiso calc R 1 . . H
C4B 0.1369(3) 0.0254(3) 0.68040(10) 0.0810(9) Uani d . 1 . . C
H4B 0.1377 -0.0560 0.6702 0.097 Uiso calc R 1 . . H
C5B 0.0685(2) 0.0549(3) 0.70801(9) 0.0694(8) Uani d . 1 . . C
H5B 0.0239 -0.0060 0.7172 0.083 Uiso calc R 1 . . H
C6B 0.0665(2) 0.1788(3) 0.72240(8) 0.0574(7) Uani d . 1 . . C
C7B 0.0000 0.2284(4) 0.7500 0.0624(10) Uani d S 1 . . C
N1B 0.1089(4) 0.3804(4) 0.72455(16) 0.0802(14) Uani d P 0.50 B 2 N
O1B 0.0320(4) 0.3527(3) 0.7521(4) 0.078(2) Uani d P 0.50 B -2 O
C1C 0.2011(19) 0.1413(17) 0.3235(7) 0.063(4) Uani d PD 0.50 C -3 C
C2C 0.138(2) 0.1563(19) 0.3565(8) 0.082(4) Uani d PD 0.50 C -3 C
H2C 0.1409 0.0949 0.3774 0.098 Uiso calc PR 0.50 C -3 H
C3C 0.0747(11) 0.2601(10) 0.3574(4) 0.098(4) Uani d PD 0.50 C -3 C
H3C 0.0322 0.2697 0.3784 0.118 Uiso calc PR 0.50 C -3 H
C4C 0.0735(17) 0.3551(10) 0.3255(5) 0.090(4) Uani d PD 0.50 C -3 C
H4C 0.0288 0.4256 0.3263 0.109 Uiso calc PR 0.50 C -3 H
C5C 0.1343(19) 0.3467(17) 0.2945(7) 0.066(4) Uani d PD 0.50 C -3 C
H5C 0.1328 0.4109 0.2746 0.080 Uiso calc PR 0.50 C -3 H
C6C 0.2001(9) 0.2388(11) 0.2928(3) 0.060(3) Uani d PD 0.50 C -3 C
C7C 0.2686(7) 0.1954(8) 0.2663(3) 0.071(2) Uani d PD 0.50 C -3 C
C8C 0.3051(11) 0.2398(11) 0.2276(3) 0.065(3) Uani d PD 0.50 C -3 C
C9C 0.2575(8) 0.3430(9) 0.2048(3) 0.083(3) Uani d PD 0.50 C -3 C
H9C 0.2044 0.3905 0.2152 0.099 Uiso calc PR 0.50 C -3 H
C10C 0.288(3) 0.377(2) 0.1664(8) 0.117(12) Uani d PD 0.50 C -3 C
H10C 0.2508 0.4439 0.1505 0.141 Uiso calc PR 0.50 C -3 H
C11C 0.372(3) 0.315(2) 0.1516(9) 0.135(12) Uani d PD 0.50 C -3 C
H11C 0.3965 0.3410 0.1272 0.162 Uiso calc PR 0.50 C -3 H
C12C 0.4171(15) 0.2128(15) 0.1739(5) 0.113(6) Uani d PD 0.50 C -3 C
H12C 0.4703 0.1659 0.1633 0.135 Uiso calc PR 0.50 C -3 H
C13C 0.388(2) 0.1753(19) 0.2117(8) 0.098(9) Uani d PD 0.50 C -3 C
H13C 0.4237 0.1066 0.2266 0.118 Uiso calc PR 0.50 C -3 H
N1C 0.2671(7) 0.0481(6) 0.3184(3) 0.105(3) Uani d PD 0.50 C -3 N
O1C 0.3087(4) 0.0839(4) 0.28169(16) 0.0892(13) Uani d PD 0.50 C -3 O

loop_
_atom_site_aniso_label
_atom_site_aniso_U_11
_atom_site_aniso_U_22
_atom_site_aniso_U_33
_atom_site_aniso_U_12
_atom_site_aniso_U_13
_atom_site_aniso_U_23
C1A 0.083(2) 0.086(3) 0.069(2) 0.021(2) 0.0154(19) 0.003(2)
C2A 0.096(3) 0.114(3) 0.079(2) 0.029(3) 0.012(2) 0.012(2)
C3A 0.105(3) 0.146(4) 0.069(2) 0.001(3) -0.002(2) 0.004(3)
C4A 0.120(3) 0.118(3) 0.081(2) -0.027(3) 0.000(2) 0.009(2)
C5A 0.103(3) 0.093(3) 0.065(2) -0.008(2) 0.0063(19) 0.0129(19)
C6A 0.077(2) 0.078(2) 0.0522(18) 0.012(2) 0.0179(16) 0.0053(18)
C7A 0.082(2) 0.066(2) 0.0656(19) 0.012(2) 0.0260(18) 0.0047(17)
C8A 0.073(2) 0.071(2) 0.0653(19) 0.0026(18) 0.0199(17) -0.0001(18)
C9A 0.092(2) 0.091(2) 0.068(2) -0.012(2) 0.0061(19) 0.0071(19)
C10A 0.112(3) 0.100(3) 0.080(2) -0.012(2) -0.001(2) 0.017(2)
C11A 0.089(3) 0.115(3) 0.092(3) -0.004(3) 0.002(2) 0.012(2)
C12A 0.082(3) 0.112(3) 0.113(3) -0.019(2) 0.010(2) 0.003(3)
C13A 0.090(3) 0.089(3) 0.104(3) -0.004(2) 0.018(2) 0.019(2)
N1A 0.114(3) 0.087(2) 0.114(2) 0.027(2) 0.003(2) 0.0098(19)
O1A 0.1034(18) 0.0743(16) 0.1092(17) 0.0118(14) 0.0073(14) 0.0067(14)
C1B 0.078(2) 0.064(2) 0.0630(19) -0.0052(19) 0.0058(17) -0.0008(17)
C2B 0.074(2) 0.113(3) 0.074(2) -0.016(2) 0.0179(18) -0.001(2)
C3B 0.068(2) 0.132(3) 0.082(2) 0.007(3) 0.0210(18) -0.014(3)
C4B 0.088(2) 0.074(2) 0.076(2) 0.012(2) 0.0072(19) -0.0133(18)
C5B 0.075(2) 0.071(2) 0.0580(18) -0.0014(17) 0.0045(16) 0.0044(17)
C6B 0.0543(17) 0.0612(19) 0.0525(17) 0.0026(16) 0.0016(14) -0.0001(15)
C7B 0.075(3) 0.047(3) 0.061(3) 0.000 0.004(2) 0.000
N1B 0.092(4) 0.071(3) 0.080(4) -0.015(3) 0.023(3) -0.001(3)
O1B 0.100(7) 0.059(2) 0.078(3) -0.006(2) 0.023(7) -0.010(3)
C1C 0.070(7) 0.072(8) 0.047(8) -0.001(6) 0.013(7) 0.003(6)
C2C 0.071(9) 0.084(8) 0.092(12) -0.014(6) 0.022(8) -0.018(7)
C3C 0.096(7) 0.102(9) 0.100(9) -0.014(6) 0.027(6) -0.024(7)
C4C 0.087(7) 0.090(8) 0.085(8) -0.003(8) 0.000(6) 0.002(7)
C5C 0.061(8) 0.065(6) 0.071(8) 0.004(7) 0.008(8) -0.003(7)
C6C 0.050(5) 0.060(7) 0.060(7) 0.004(5) -0.008(5) 0.003(6)
C7C 0.064(5) 0.055(5) 0.086(7) -0.002(5) 0.000(4) -0.005(4)
C8C 0.057(6) 0.066(6) 0.064(7) -0.008(5) -0.005(6) -0.005(7)
C9C 0.087(7) 0.062(7) 0.096(9) 0.008(6) 0.011(6) -0.008(6)
C10C 0.16(3) 0.097(15) 0.079(15) -0.056(13) -0.019(13) 0.020(10)
C11C 0.15(3) 0.18(3) 0.070(11) -0.074(18) 0.009(14) -0.014(17)
C12C 0.085(8) 0.174(19) 0.081(9) -0.007(14) 0.022(8) -0.023(12)
C13C 0.068(11) 0.135(16) 0.083(10) 0.002(9) -0.008(8) -0.022(9)
N1C 0.138(6) 0.071(5) 0.107(6) 0.013(4) 0.026(5) 0.012(5)
O1C 0.105(4) 0.066(3) 0.097(4) 0.013(3) 0.022(3) 0.014(3)

loop_
_atom_type_symbol
_atom_type_description
_atom_type_scat_dispersion_real
_atom_type_scat_dispersion_imag
_atom_type_scat_source
C C 0.0033 0.0016 'International Tables Vol C Tables 4.2.6.8 and 6.1.1.4'
H H 0.0000 0.0000 'International Tables Vol C Tables 4.2.6.8 and 6.1.1.4'
N N 0.0061 0.0033 'International Tables Vol C Tables 4.2.6.8 and 6.1.1.4'
O O 0.0106 0.0060 'International Tables Vol C Tables 4.2.6.8 and 6.1.1.4'

loop_
_geom_angle_atom_site_label_1
_geom_angle_atom_site_label_2
_geom_angle_atom_site_label_3
_geom_angle_site_symmetry_3
_geom_angle
N1A C1A C6A . 113.2(3)
N1A C1A C2A . 125.8(3)
C6A C1A C2A . 121.0(4)
C3A C2A C1A . 117.6(3)
C3A C2A H2A . 121.2
C1A C2A H2A . 121.2
C2A C3A C4A . 121.9(4)
C2A C3A H3A . 119.1
C4A C3A H3A . 119.1
C5A C4A C3A . 121.8(4)
C5A C4A H4A . 119.1
C3A C4A H4A . 119.1
C4A C5A C6A . 118.0(3)
C4A C5A H5A . 121.0
C6A C5A H5A . 121.0
C7A C6A C5A . 135.8(3)
C7A C6A C1A . 104.5(3)
C5A C6A C1A . 119.7(3)
O1A C7A C6A . 108.2(3)
O1A C7A C8A . 115.6(3)
C6A C7A C8A . 136.2(3)
C9A C8A C13A . 118.2(3)
C9A C8A C7A . 120.8(3)
C13A C8A C7A . 121.0(3)
C8A C9A C10A . 120.5(3)
C8A C9A H9A . 119.8
C10A C9A H9A . 119.8
C11A C10A C9A . 120.6(3)
C11A C10A H10A . 119.7
C9A C10A H10A . 119.7
C10A C11A C12A . 119.8(3)
C10A C11A H11A . 120.1
C12A C11A H11A . 120.1
C11A C12A C13A . 119.9(3)
C11A C12A H12A . 120.1
C13A C12A H12A . 120.1
C12A C13A C8A . 121.0(3)
C12A C13A H13A . 119.5
C8A C13A H13A . 119.5
C1A N1A O1A . 103.7(3)
C7A O1A N1A . 110.4(2)
N1B C1B C2B . 133.1(4)
N1B C1B C6B . 106.2(3)
C2B C1B C6B . 120.7(3)
C2B C1B H1B . 119.6
C6B C1B H1B . 119.6
C3B C2B C1B . 118.7(3)
C3B C2B H2B . 120.6
C1B C2B H2B . 120.6
C2B C3B C4B . 121.4(3)
C2B C3B H3B . 119.3
C4B C3B H3B . 119.3
C5B C4B C3B . 120.9(3)
C5B C4B H4B . 119.6
C3B C4B H4B . 119.6
C4B C5B C6B . 118.9(3)
C4B C5B H5B . 120.5
C6B C5B H5B . 120.5
C1B C6B C5B . 119.3(3)
C1B C6B C7B . 113.1(3)
C5B C6B C7B . 127.5(3)
O1B C7B C6B . 101.8(5)
O1B C7B C6B 6_557 121.4(5)
C6B C7B C6B 6_557 135.7(4)
C1B N1B O1B . 106.4(4)
C7B O1B N1B . 112.3(6)
N1C C1C C6C . 113.2(10)
N1C C1C C2C . 127.3(12)
C6C C1C C2C . 119.4(10)
C3C C2C C1C . 119.7(14)
C3C C2C H2C . 120.1
C1C C2C H2C . 120.1
C2C C3C C4C . 119.4(11)
C2C C3C H3C . 120.3
C4C C3C H3C . 120.3
C5C C4C C3C . 122.9(12)
C5C C4C H4C . 118.6
C3C C4C H4C . 118.6
C4C C5C C6C . 118.5(12)
C4C C5C H5C . 120.7
C6C C5C H5C . 120.7
C7C C6C C5C . 135.6(12)
C7C C6C C1C . 104.5(10)
C5C C6C C1C . 119.9(9)
O1C C7C C6C . 107.1(9)
O1C C7C C8C . 116.5(8)
C6C C7C C8C . 136.4(11)
C9C C8C C13C . 117.2(12)
C9C C8C C7C . 122.4(12)
C13C C8C C7C . 120.4(11)
C8C C9C C10C . 121.1(13)
C8C C9C H9C . 119.5
C10C C9C H9C . 119.5
C11C C10C C9C . 121.0(17)
C11C C10C H10C . 119.5
C9C C10C H10C . 119.5
C12C C11C C10C . 117.3(16)
C12C C11C H11C . 121.4
C10C C11C H11C . 121.4
C11C C12C C13C . 123.0(15)
C11C C12C H12C . 118.5
C13C C12C H12C . 118.5
C12C C13C C8C . 120.3(15)
C12C C13C H13C . 119.8
C8C C13C H13C . 119.8
C1C N1C O1C . 102.9(8)
C7C O1C N1C . 112.3(6)

loop_
_geom_bond_atom_site_label_1
_geom_bond_atom_site_label_2
_geom_bond_site_symmetry_2
_geom_bond_distance
_geom_bond_publ_flag
C1A N1A . 1.314(4) ?
C1A C6A . 1.415(4) ?
C1A C2A . 1.422(4) ?
C2A C3A . 1.343(5) ?
C2A H2A . 0.9300 ?
C3A C4A . 1.422(4) ?
C3A H3A . 0.9300 ?
C4A C5A . 1.359(4) ?
C4A H4A . 0.9300 ?
C5A C6A . 1.413(4) ?
C5A H5A . 0.9300 ?
C6A C7A . 1.369(4) ?
C7A O1A . 1.357(3) ?
C7A C8A . 1.453(4) ?
C8A C9A . 1.377(4) ?
C8A C13A . 1.387(4) ?
C9A C10A . 1.386(4) ?
C9A H9A . 0.9300 ?
C10A C11A . 1.361(4) ?
C10A H10A . 0.9300 ?
C11A C12A . 1.372(4) ?
C11A H11A . 0.9300 ?
C12A C13A . 1.381(4) ?
C12A H12A . 0.9300 ?
C13A H13A . 0.9300 ?
N1A O1A . 1.415(3) ?
C1B N1B . 1.369(5) ?
C1B C2B . 1.390(4) ?
C1B C6B . 1.403(4) ?
C1B H1B . 0.9300 ?
C2B C3B . 1.351(4) ?
C2B H2B . 0.9300 ?
C3B C4B . 1.398(4) ?
C3B H3B . 0.9300 ?
C4B C5B . 1.359(4) ?
C4B H4B . 0.9300 ?
C5B C6B . 1.405(4) ?
C5B H5B . 0.9300 ?
C6B C7B . 1.409(3) ?
C7B O1B . 1.383(5) ?
N1B O1B . 1.432(12) ?
C1C N1C . 1.305(12) ?
C1C C6C . 1.425(14) ?
C1C C2C . 1.426(14) ?
C2C C3C . 1.352(15) ?
C2C H2C . 0.9300 ?
C3C C4C . 1.433(16) ?
C3C H3C . 0.9300 ?
C4C C5C . 1.347(14) ?
C4C H4C . 0.9300 ?
C5C C6C . 1.408(13) ?
C5C H5C . 0.9300 ?
C6C C7C . 1.376(12) ?
C7C O1C . 1.340(9) ?
C7C C8C . 1.468(10) ?
C8C C9C . 1.378(11) ?
C8C C13C . 1.392(14) ?
C9C C10C . 1.396(15) ?
C9C H9C . 0.9300 ?
C10C C11C . 1.376(17) ?
C10C H10C . 0.9300 ?
C11C C12C . 1.350(16) ?
C11C H11C . 0.9300 ?
C12C C13C . 1.378(15) ?
C12C H12C . 0.9300 ?
C13C H13C . 0.9300 ?
N1C O1C . 1.415(8) ?

loop_
_geom_torsion_atom_site_label_1
_geom_torsion_atom_site_label_2
_geom_torsion_atom_site_label_3
_geom_torsion_atom_site_label_4
_geom_torsion_site_symmetry_3
_geom_torsion_site_symmetry_4
_geom_torsion
N1A C1A C2A C3A . . -179.8(4)
C6A C1A C2A C3A . . 1.2(5)
C1A C2A C3A C4A . . 0.2(5)
C2A C3A C4A C5A . . -1.0(6)
C3A C4A C5A C6A . . 0.4(5)
C4A C5A C6A C7A . . 179.9(3)
C4A C5A C6A C1A . . 0.9(4)
N1A C1A C6A C7A . . -0.2(4)
C2A C1A C6A C7A . . 179.0(3)
N1A C1A C6A C5A . . 179.1(3)
C2A C1A C6A C5A . . -1.7(4)
C5A C6A C7A O1A . . -178.7(3)
C1A C6A C7A O1A . . 0.4(3)
C5A C6A C7A C8A . . 1.8(6)
C1A C6A C7A C8A . . -179.1(3)
O1A C7A C8A C9A . . -166.6(3)
C6A C7A C8A C9A . . 12.8(5)
O1A C7A C8A C13A . . 12.5(4)
C6A C7A C8A C13A . . -168.0(3)
C13A C8A C9A C10A . . -0.1(4)
C7A C8A C9A C10A . . 179.1(3)
C8A C9A C10A C11A . . -0.5(5)
C9A C10A C11A C12A . . 0.7(5)
C10A C11A C12A C13A . . -0.2(5)
C11A C12A C13A C8A . . -0.3(5)
C9A C8A C13A C12A . . 0.5(5)
C7A C8A C13A C12A . . -178.7(3)
C6A C1A N1A O1A . . 0.0(4)
C2A C1A N1A O1A . . -179.2(3)
C6A C7A O1A N1A . . -0.4(3)
C8A C7A O1A N1A . . 179.2(2)
C1A N1A O1A C7A . . 0.3(3)
N1B C1B C2B C3B . . -176.0(4)
C6B C1B C2B C3B . . 1.1(4)
C1B C2B C3B C4B . . 0.7(5)
C2B C3B C4B C5B . . -2.0(5)
C3B C4B C5B C6B . . 1.3(4)
N1B C1B C6B C5B . . 176.0(3)
C2B C1B C6B C5B . . -1.8(4)
N1B C1B C6B C7B . . -2.1(3)
C2B C1B C6B C7B . . -179.9(2)
C4B C5B C6B C1B . . 0.5(4)
C4B C5B C6B C7B . . 178.4(2)
C1B C6B C7B O1B . . -1.1(5)
C5B C6B C7B O1B . . -179.1(5)
C1B C6B C7B C6B . 6_557 -168.7(2)
C5B C6B C7B C6B . 6_557 13.4(2)
C2B C1B N1B O1B . . -178.3(5)
C6B C1B N1B O1B . . 4.3(6)
C6B C7B O1B N1B . . 4.0(7)
C1B N1B O1B C7B . . -5.5(8)
N1C C1C C2C C3C . . 179(2)
C6C C1C C2C C3C . . 3(5)
C1C C2C C3C C4C . . -1(4)
C2C C3C C4C C5C . . -1(3)
C3C C4C C5C C6C . . 1(3)
C4C C5C C6C C7C . . 177.9(16)
C4C C5C C6C C1C . . 0(3)
N1C C1C C6C C7C . . 3(2)
C2C C1C C6C C7C . . 179(2)
N1C C1C C6C C5C . . -179.0(19)
C2C C1C C6C C5C . . -2(4)
C5C C6C C7C O1C . . 180.0(19)
C1C C6C C7C O1C . . -2.0(15)
C5C C6C C7C C8C . . 0(3)
C1C C6C C7C C8C . . 177.7(14)
O1C C7C C8C C9C . . 170.1(9)
C6C C7C C8C C9C . . -10(2)
O1C C7C C8C C13C . . -7.8(18)
C6C C7C C8C C13C . . 172.6(16)
C13C C8C C9C C10C . . 3(3)
C7C C8C C9C C10C . . -175(2)
C8C C9C C10C C11C . . -5(5)
C9C C10C C11C C12C . . 5(6)
C10C C11C C12C C13C . . -4(5)
C11C C12C C13C C8C . . 3(4)
C9C C8C C13C C12C . . -2(3)
C7C C8C C13C C12C . . 176.1(17)
C6C C1C N1C O1C . . -2(2)
C2C C1C N1C O1C . . -179(3)
C6C C7C O1C N1C . . 1.0(8)
C8C C7C O1C N1C . . -178.8(7)
C1C N1C O1C C7C . . 0.6(14)
O1B C7B C6B C1B 6_557 6_557 25.7(5)
O1B C7B C6B C5B 6_557 6_557 -152.3(5)
C6B C7B C6B C1B 6_557 6_557 -168.7(2)
C6B C7B C6B C5B 6_557 6_557 13.4(2)
